data_7159206
loop_
_publ_author_name
'Nalawade, Sachin A.'
'Singh, Manjeet'
'Puneeth Kumar, DRGKoppalu R'
'Dey, Sanjit'
'Gopi, Hosahudya N.'

_publ_section_title
;
 Stereoselective synthesis of backbone extended &#x3c0;-conjugated amino
 esters.
;
_journal_issue 12
_journal_name_full 'Organic &amp; biomolecular chemistry'
_journal_page_first 2586
_journal_page_last 2595
_journal_paper_doi 10.1039/d3ob00090g
_journal_volume 21
_journal_year 2023
_chemical_absolute_configuration S
_chemical_formula_moiety 'C16 H23 N O3'
_chemical_formula_sum 'C16 H23 N O3'
_chemical_formula_weight 277.35
_chemical_name_common '(tert-butyl (S,E)-(5-hydroxy-1-phenylpent-3-en-2-yl)carbamate)'
_chemical_name_systematic '(tert-butyl (S,E)-(5-hydroxy-1-phenylpent-3-en-2-yl)carbamate)'
_space_group_crystal_system orthorhombic
_space_group_IT_number 19
_space_group_name_Hall 'P 2ac 2ab'
_space_group_name_H-M_alt 'P 21 21 21'
_atom_sites_solution_hydrogens geom
_audit_creation_method SHELXL-2018/3
_audit_update_record
;
2022-10-17 deposited with the CCDC.	2023-03-01 downloaded from the CCDC.
;
_cell_angle_alpha 90
_cell_angle_beta 90
_cell_angle_gamma 90
_cell_formula_units_Z 4
_cell_length_a 6.061(2)
_cell_length_b 12.023(4)
_cell_length_c 21.699(7)
_cell_measurement_reflns_used 3927
_cell_measurement_temperature 100(2)
_cell_measurement_theta_max 28.412
_cell_measurement_theta_min 1.936
_cell_volume 1581.2(9)
_computing_structure_refinement 'SHELXL-2018/3 (Sheldrick, 2018)'
_computing_structure_solution 'SHELXT 2014/5 (Sheldrick, 2014)'
_diffrn_ambient_temperature 100(2)
_diffrn_measured_fraction_theta_full 0.999
_diffrn_measured_fraction_theta_max 0.993
_diffrn_measurement_device_type microfocus
_diffrn_measurement_method APEXIII
_diffrn_radiation_type MoK\a
_diffrn_radiation_wavelength 0.71073
_diffrn_reflns_av_R_equivalents 0.1671
_diffrn_reflns_av_unetI/netI 0.0866
_diffrn_reflns_Laue_measured_fraction_full 0.999
_diffrn_reflns_Laue_measured_fraction_max 0.993
_diffrn_reflns_limit_h_max 8
_diffrn_reflns_limit_h_min -8
_diffrn_reflns_limit_k_max 16
_diffrn_reflns_limit_k_min -15
_diffrn_reflns_limit_l_max 29
_diffrn_reflns_limit_l_min -29
_diffrn_reflns_number 68381
_diffrn_reflns_point_group_measured_fraction_full 1.000
_diffrn_reflns_point_group_measured_fraction_max 0.994
_diffrn_reflns_theta_full 25.242
_diffrn_reflns_theta_max 28.412
_diffrn_reflns_theta_min 1.936
_diffrn_source 'fine-focus sealed tube'
_exptl_absorpt_coefficient_mu 0.080
_exptl_absorpt_correction_T_max 0.992
_exptl_absorpt_correction_T_min 0.990
_exptl_absorpt_correction_type multi-scan
_exptl_absorpt_process_details SADABS,2008
_exptl_crystal_colour Colourless
_exptl_crystal_density_diffrn 1.165
_exptl_crystal_description Rod-shape
_exptl_crystal_F_000 600.0
_exptl_crystal_size_max 0.2
_exptl_crystal_size_mid 0.1
_exptl_crystal_size_min 0.1
_refine_diff_density_max 0.223
_refine_diff_density_min -0.218
_refine_diff_density_rms 0.051
_refine_ls_abs_structure_details
;
 Flack x determined using 789 quotients [(I+)-(I-)]/[(I+)+(I-)]
 (Parsons, Flack and Wagner, Acta Cryst. B69 (2013) 249-259).
;
_refine_ls_abs_structure_Flack 0.5(6)
_refine_ls_extinction_method none
_refine_ls_goodness_of_fit_ref 1.940
_refine_ls_hydrogen_treatment constr
_refine_ls_matrix_type full
_refine_ls_number_parameters 185
_refine_ls_number_reflns 3927
_refine_ls_number_restraints 0
_refine_ls_restrained_S_all 1.940
_refine_ls_R_factor_all 0.1372
_refine_ls_R_factor_gt 0.0865
_refine_ls_shift/su_max 0.000
_refine_ls_shift/su_mean 0.000
_refine_ls_structure_factor_coef Fsqd
_refine_ls_weighting_details 'w=1/[\s^2^(Fo^2^)] where P=(Fo^2^+2Fc^2^)/3'
_refine_ls_weighting_scheme calc
_refine_ls_wR_factor_gt 0.0657
_refine_ls_wR_factor_ref 0.0679
_reflns_Friedel_coverage 0.726
_reflns_Friedel_fraction_full 1.000
_reflns_Friedel_fraction_max 0.994
_reflns_number_gt 2678
_reflns_number_total 3927
_reflns_threshold_expression 'I > 2\s(I)'
_cod_data_source_file d3ob00090g2.cif
_cod_data_source_block 3b
_cod_depositor_comments 'Adding full bibliography for 7159200--7159209.cif.'
_cod_original_cell_volume 1581.3(8)
_cod_database_code 7159206
_shelx_shelxl_version_number 2018/3
_shelx_space_group_comment
;
The symmetry employed for this shelxl refinement is uniquely defined
by the following loop, which should always be used as a source of
symmetry information in preference to the above space-group names.
They are only intended as comments.
;
_shelx_estimated_absorpt_t_min 0.990
_shelx_estimated_absorpt_t_max 0.992
_exptl_absorpt_special_details multi-scan

loop_
_space_group_symop_operation_xyz
'x, y, z'
'-x+1/2, -y, z+1/2'
'-x, y+1/2, -z+1/2'
'x+1/2, -y+1/2, -z'

loop_
_atom_site_label
_atom_site_type_symbol
_atom_site_fract_x
_atom_site_fract_y
_atom_site_fract_z
_atom_site_U_iso_or_equiv
_atom_site_adp_type
_atom_site_occupancy
_atom_site_site_symmetry_order
_atom_site_calc_flag
_atom_site_refinement_flags_posn
_atom_site_refinement_flags_adp
_atom_site_refinement_flags_occupancy
_atom_site_disorder_assembly
_atom_site_disorder_group
O2 O 0.4261(3) 0.69595(15) 0.31823(7) 0.0342(5) Uani 1 1 d . . . . .
O1 O 0.6988(3) 0.57616(14) 0.34527(8) 0.0343(5) Uani 1 1 d . . . . .
O3 O -0.2046(3) 0.35762(13) 0.24283(8) 0.0374(5) Uani 1 1 d . . . . .
H3 H -0.258380 0.301515 0.227479 0.056 Uiso 1 1 calc R U . . .
N1 N 0.5405(3) 0.55645(16) 0.25535(9) 0.0242(6) Uani 1 1 d . . . . .
H1 H 0.647916 0.511659 0.247933 0.029 Uiso 1 1 calc R U . . .
C12 C 0.5446(5) 0.6164(2) 0.30690(12) 0.0252(7) Uani 1 1 d . . . . .
C6 C 0.6033(5) 0.6118(2) 0.11719(11) 0.0254(7) Uani 1 1 d . . . . .
C4 C 0.3613(5) 0.5640(2) 0.21127(11) 0.0258(7) Uani 1 1 d . . . . .
H4 H 0.310223 0.641300 0.210035 0.031 Uiso 1 1 calc R U . . .
C13 C 0.7610(5) 0.6348(2) 0.40136(11) 0.0255(7) Uani 1 1 d . . . . .
C2 C 0.1711(5) 0.4053(2) 0.26444(11) 0.0344(8) Uani 1 1 d . . . . .
H2 H 0.302652 0.390893 0.284994 0.041 Uiso 1 1 calc R U . . .
C3 C 0.1684(5) 0.4910(2) 0.22766(12) 0.0324(8) Uani 1 1 d . . . . .
H3A H 0.033654 0.508784 0.209716 0.039 Uiso 1 1 calc R U . . .
C5 C 0.4437(5) 0.5322(2) 0.14669(11) 0.0307(7) Uani 1 1 d . . . . .
H5A H 0.513855 0.459800 0.149253 0.037 Uiso 1 1 calc R U . . .
H5B H 0.316735 0.524686 0.119810 0.037 Uiso 1 1 calc R U . . .
C11 C 0.5610(5) 0.7233(2) 0.11305(11) 0.0313(8) Uani 1 1 d . . . . .
H11 H 0.433321 0.751860 0.130781 0.038 Uiso 1 1 calc R U . . .
C7 C 0.7950(5) 0.5715(2) 0.09031(12) 0.0348(8) Uani 1 1 d . . . . .
H7 H 0.828958 0.496278 0.093274 0.042 Uiso 1 1 calc R U . . .
C1 C -0.0149(5) 0.3287(2) 0.27666(12) 0.0371(8) Uani 1 1 d . . . . .
H1A H 0.028839 0.253509 0.265992 0.045 Uiso 1 1 calc R U . . .
H1B H -0.049396 0.330022 0.320309 0.045 Uiso 1 1 calc R U . . .
C9 C 0.8924(6) 0.7530(3) 0.05566(12) 0.0420(9) Uani 1 1 d . . . . .
H9 H 0.988461 0.800355 0.034980 0.050 Uiso 1 1 calc R U . . .
C10 C 0.7039(6) 0.7941(2) 0.08313(12) 0.0385(8) Uani 1 1 d . . . . .
H10 H 0.673345 0.869806 0.081429 0.046 Uiso 1 1 calc R U . . .
C8 C 0.9355(5) 0.6420(3) 0.05930(12) 0.0437(9) Uani 1 1 d . . . . .
H8 H 1.061383 0.613434 0.040602 0.052 Uiso 1 1 calc R U . . .
C15 C 0.8615(5) 0.7454(2) 0.38508(13) 0.0570(11) Uani 1 1 d . . . . .
H15A H 0.753524 0.790575 0.364512 0.086 Uiso 1 1 calc R U . . .
H15B H 0.985605 0.734109 0.358335 0.086 Uiso 1 1 calc R U . . .
H15C H 0.909262 0.782220 0.422007 0.086 Uiso 1 1 calc R U . . .
C14 C 0.9361(5) 0.5589(2) 0.42873(12) 0.0535(10) Uani 1 1 d . . . . .
H14A H 1.055668 0.550952 0.400061 0.080 Uiso 1 1 calc R U . . .
H14B H 0.872864 0.487203 0.436999 0.080 Uiso 1 1 calc R U . . .
H14C H 0.990220 0.590552 0.466422 0.080 Uiso 1 1 calc R U . . .
C16 C 0.5702(5) 0.6455(3) 0.44478(12) 0.0589(10) Uani 1 1 d . . . . .
H16A H 0.509145 0.573276 0.452764 0.088 Uiso 1 1 calc R U . . .
H16B H 0.459366 0.692227 0.426648 0.088 Uiso 1 1 calc R U . . .
H16C H 0.619823 0.677955 0.482757 0.088 Uiso 1 1 calc R U . . .

loop_
_atom_site_aniso_label
_atom_site_aniso_U_11
_atom_site_aniso_U_22
_atom_site_aniso_U_33
_atom_site_aniso_U_23
_atom_site_aniso_U_13
_atom_site_aniso_U_12
O2 0.0310(14) 0.0312(12) 0.0405(12) -0.0023(9) -0.0064(10) 0.0140(11)
O1 0.0277(13) 0.0395(12) 0.0357(12) -0.0082(10) -0.0133(11) 0.0140(11)
O3 0.0185(12) 0.0290(11) 0.0647(15) -0.0116(10) -0.0166(11) 0.0032(10)
N1 0.0132(14) 0.0300(13) 0.0296(14) -0.0064(11) -0.0043(12) 0.0047(11)
C12 0.0144(19) 0.0299(18) 0.0313(19) 0.0026(15) -0.0040(16) -0.0024(16)
C6 0.023(2) 0.0308(19) 0.0223(17) 0.0002(13) -0.0022(15) -0.0065(16)
C4 0.0186(19) 0.0328(16) 0.0261(17) 0.0010(14) -0.0014(15) -0.0040(15)
C13 0.025(2) 0.0285(16) 0.0228(17) -0.0003(13) -0.0019(15) 0.0076(15)
C2 0.0171(18) 0.0455(19) 0.041(2) 0.0077(15) -0.0057(16) -0.0064(16)
C3 0.0125(18) 0.0410(18) 0.044(2) 0.0074(15) -0.0054(16) 0.0022(16)
C5 0.0294(19) 0.0336(17) 0.0292(17) -0.0058(14) -0.0071(16) -0.0031(16)
C11 0.032(2) 0.0335(19) 0.0280(17) -0.0027(14) 0.0008(16) -0.0004(17)
C7 0.037(2) 0.0362(18) 0.0316(18) -0.0010(15) -0.0025(17) 0.0013(19)
C1 0.023(2) 0.044(2) 0.0449(19) 0.0045(15) -0.0002(17) -0.0061(17)
C9 0.044(3) 0.054(2) 0.028(2) 0.0023(16) -0.0016(18) -0.020(2)
C10 0.051(3) 0.0336(18) 0.0307(19) 0.0015(15) 0.0008(19) -0.0040(19)
C8 0.036(2) 0.058(2) 0.037(2) 0.0046(17) 0.0038(18) 0.002(2)
C15 0.064(3) 0.048(2) 0.059(2) 0.0073(16) -0.017(2) -0.019(2)
C14 0.048(3) 0.062(2) 0.050(2) -0.0023(18) -0.019(2) 0.013(2)
C16 0.046(3) 0.098(3) 0.0331(19) -0.0026(18) -0.0025(19) 0.003(2)

loop_
_atom_type_symbol
_atom_type_description
_atom_type_scat_dispersion_real
_atom_type_scat_dispersion_imag
_atom_type_scat_source
C C 0.0033 0.0016 'International Tables Vol C Tables 4.2.6.8 and 6.1.1.4'
H H 0.0000 0.0000 'International Tables Vol C Tables 4.2.6.8 and 6.1.1.4'
N N 0.0061 0.0033 'International Tables Vol C Tables 4.2.6.8 and 6.1.1.4'
O O 0.0106 0.0060 'International Tables Vol C Tables 4.2.6.8 and 6.1.1.4'

loop_
_geom_angle_atom_site_label_1
_geom_angle_atom_site_label_2
_geom_angle_atom_site_label_3
_geom_angle
_geom_angle_site_symmetry_1
_geom_angle_site_symmetry_3
_geom_angle_publ_flag
C12 O1 C13 121.6(2) . . ?
C1 O3 H3 109.5 . . ?
C12 N1 C4 122.3(2) . . ?
C12 N1 H1 118.8 . . ?
C4 N1 H1 118.8 . . ?
O2 C12 N1 125.6(3) . . ?
O2 C12 O1 124.6(2) . . ?
N1 C12 O1 109.8(2) . . ?
C11 C6 C7 118.1(3) . . ?
C11 C6 C5 122.1(3) . . ?
C7 C6 C5 119.7(2) . . ?
N1 C4 C3 112.9(2) . . ?
N1 C4 C5 110.0(2) . . ?
C3 C4 C5 108.8(2) . . ?
N1 C4 H4 108.3 . . ?
C3 C4 H4 108.3 . . ?
C5 C4 H4 108.3 . . ?
O1 C13 C16 111.6(2) . . ?
O1 C13 C15 109.7(2) . . ?
C16 C13 C15 112.6(2) . . ?
O1 C13 C14 102.5(2) . . ?
C16 C13 C14 110.2(2) . . ?
C15 C13 C14 109.9(2) . . ?
C3 C2 C1 126.3(3) . . ?
C3 C2 H2 116.8 . . ?
C1 C2 H2 116.8 . . ?
C2 C3 C4 126.6(3) . . ?
C2 C3 H3A 116.7 . . ?
C4 C3 H3A 116.7 . . ?
C6 C5 C4 116.0(2) . . ?
C6 C5 H5A 108.3 . . ?
C4 C5 H5A 108.3 . . ?
C6 C5 H5B 108.3 . . ?
C4 C5 H5B 108.3 . . ?
H5A C5 H5B 107.4 . . ?
C10 C11 C6 121.2(3) . . ?
C10 C11 H11 119.4 . . ?
C6 C11 H11 119.4 . . ?
C8 C7 C6 120.6(3) . . ?
C8 C7 H7 119.7 . . ?
C6 C7 H7 119.7 . . ?
O3 C1 C2 112.0(2) . . ?
O3 C1 H1A 109.2 . . ?
C2 C1 H1A 109.2 . . ?
O3 C1 H1B 109.2 . . ?
C2 C1 H1B 109.2 . . ?
H1A C1 H1B 107.9 . . ?
C8 C9 C10 119.0(3) . . ?
C8 C9 H9 120.5 . . ?
C10 C9 H9 120.5 . . ?
C11 C10 C9 120.2(3) . . ?
C11 C10 H10 119.9 . . ?
C9 C10 H10 119.9 . . ?
C9 C8 C7 120.8(3) . . ?
C9 C8 H8 119.6 . . ?
C7 C8 H8 119.6 . . ?
C13 C15 H15A 109.5 . . ?
C13 C15 H15B 109.5 . . ?
H15A C15 H15B 109.5 . . ?
C13 C15 H15C 109.5 . . ?
H15A C15 H15C 109.5 . . ?
H15B C15 H15C 109.5 . . ?
C13 C14 H14A 109.5 . . ?
C13 C14 H14B 109.5 . . ?
H14A C14 H14B 109.5 . . ?
C13 C14 H14C 109.5 . . ?
H14A C14 H14C 109.5 . . ?
H14B C14 H14C 109.5 . . ?
C13 C16 H16A 109.5 . . ?
C13 C16 H16B 109.5 . . ?
H16A C16 H16B 109.5 . . ?
C13 C16 H16C 109.5 . . ?
H16A C16 H16C 109.5 . . ?
H16B C16 H16C 109.5 . . ?

loop_
_geom_bond_atom_site_label_1
_geom_bond_atom_site_label_2
_geom_bond_distance
_geom_bond_site_symmetry_2
_geom_bond_publ_flag
O2 C12 1.221(3) . ?
O1 C12 1.342(3) . ?
O1 C13 1.456(3) . ?
O3 C1 1.408(3) . ?
O3 H3 0.8200 . ?
N1 C12 1.331(3) . ?
N1 C4 1.450(3) . ?
N1 H1 0.8600 . ?
C6 C11 1.368(3) . ?
C6 C7 1.387(4) . ?
C6 C5 1.504(3) . ?
C4 C3 1.505(3) . ?
C4 C5 1.536(3) . ?
C4 H4 0.9800 . ?
C13 C16 1.497(3) . ?
C13 C15 1.505(3) . ?
C13 C14 1.520(3) . ?
C2 C3 1.303(3) . ?
C2 C1 1.480(3) . ?
C2 H2 0.9300 . ?
C3 H3A 0.9300 . ?
C5 H5A 0.9700 . ?
C5 H5B 0.9700 . ?
C11 C10 1.377(4) . ?
C11 H11 0.9300 . ?
C7 C8 1.377(4) . ?
C7 H7 0.9300 . ?
C1 H1A 0.9700 . ?
C1 H1B 0.9700 . ?
C9 C8 1.362(4) . ?
C9 C10 1.380(4) . ?
C9 H9 0.9300 . ?
C10 H10 0.9300 . ?
C8 H8 0.9300 . ?
C15 H15A 0.9600 . ?
C15 H15B 0.9600 . ?
C15 H15C 0.9600 . ?
C14 H14A 0.9600 . ?
C14 H14B 0.9600 . ?
C14 H14C 0.9600 . ?
C16 H16A 0.9600 . ?
C16 H16B 0.9600 . ?
C16 H16C 0.9600 . ?
